data_1504987
loop_
_publ_author_name
'Rigby, James H.'
'Laurent, St\'ephane B'
'Kamal, Zeeshan'
'Heeg, Mary Jane'

_publ_section_title
;
 Chromium(0)-promoted [6pi + 2pi] cycloadditions of allenes with
 cycloheptatriene.
;
_journal_issue 24
_journal_name_full 'Organic letters'
_journal_page_first 5609
_journal_page_last 5612
_journal_paper_doi 10.1021/ol802401a
_journal_volume 10
_journal_year 2008
_chemical_formula_sum 'C13 H16 O2'
_chemical_formula_weight 204.26
_chemical_name_systematic
; 
 ? 
;
_space_group_IT_number 2
_symmetry_cell_setting triclinic
_symmetry_space_group_name_Hall '-P 1'
_symmetry_space_group_name_H-M 'P -1'
_atom_sites_solution_hydrogens geom
_atom_sites_solution_primary direct
_atom_sites_solution_secondary difmap
_audit_creation_method SHELXL-97
_cell_angle_alpha 82.488(2)
_cell_angle_beta 88.2290(10)
_cell_angle_gamma 78.6350(10)
_cell_formula_units_Z 4
_cell_length_a 7.4379(2)
_cell_length_b 10.6548(3)
_cell_length_c 13.3291(4)
_cell_measurement_reflns_used 5542
_cell_measurement_temperature 100(2)
_cell_measurement_theta_max 28.3
_cell_measurement_theta_min 2.35
_cell_volume 1026.71(5)
_computing_cell_refinement 'Bruker APEX2'
_computing_data_collection 'Bruker APEX2'
_computing_data_reduction 'Bruker APEX2'
_computing_molecular_graphics SHELXTL-Plus
_computing_publication_material SHELXL-97
_computing_structure_refinement 'SHELXL-97 (Sheldrick, 1997)'
_computing_structure_solution 'SHELXS-97 (Sheldrick, 1990)'
_diffrn_ambient_temperature 100(2)
_diffrn_measured_fraction_theta_full 0.990
_diffrn_measured_fraction_theta_max 0.987
_diffrn_measurement_method 'Bruker APEX2'
_diffrn_radiation_monochromator graphite
_diffrn_radiation_source 'fine-focus sealed tube'
_diffrn_radiation_type MoK\a
_diffrn_radiation_wavelength 0.71073
_diffrn_reflns_av_R_equivalents 0.0362
_diffrn_reflns_av_sigmaI/netI 0.0355
_diffrn_reflns_limit_h_max 9
_diffrn_reflns_limit_h_min -9
_diffrn_reflns_limit_k_max 14
_diffrn_reflns_limit_k_min -13
_diffrn_reflns_limit_l_max 17
_diffrn_reflns_limit_l_min 0
_diffrn_reflns_number 21914
_diffrn_reflns_theta_full 28.30
_diffrn_reflns_theta_max 28.34
_diffrn_reflns_theta_min 2.34
_exptl_absorpt_coefficient_mu 0.087
_exptl_absorpt_correction_T_max 0.9861
_exptl_absorpt_correction_T_min 0.9844
_exptl_absorpt_correction_type multi-scan
_exptl_absorpt_process_details 'SADABS, Sheldrick, 1997'
_exptl_crystal_colour colorless
_exptl_crystal_density_diffrn 1.321
_exptl_crystal_density_method 'not measured'
_exptl_crystal_description fragment
_exptl_crystal_F_000 440
_exptl_crystal_size_max 0.18
_exptl_crystal_size_mid 0.16
_exptl_crystal_size_min 0.16
_refine_diff_density_max 0.365
_refine_diff_density_min -0.244
_refine_diff_density_rms 0.048
_refine_ls_extinction_method none
_refine_ls_goodness_of_fit_ref 1.015
_refine_ls_hydrogen_treatment mixed
_refine_ls_matrix_type full
_refine_ls_number_parameters 291
_refine_ls_number_reflns 5061
_refine_ls_number_restraints 5
_refine_ls_restrained_S_all 1.014
_refine_ls_R_factor_all 0.0580
_refine_ls_R_factor_gt 0.0427
_refine_ls_shift/su_max 0.000
_refine_ls_shift/su_mean 0.000
_refine_ls_structure_factor_coef Fsqd
_refine_ls_weighting_details 'calc w=1/[\s^2^(Fo^2^)+(0.0592P)^2^+0.2803P] where P=(Fo^2^+2Fc^2^)/3'
_refine_ls_weighting_scheme calc
_refine_ls_wR_factor_gt 0.1055
_refine_ls_wR_factor_ref 0.1130
_reflns_number_gt 3982
_reflns_number_total 5061
_reflns_threshold_expression >2sigma(I)
_cod_data_source_file ol802401a_si_002.cif
_cod_data_source_block dtep
_cod_depositor_comments
;
The following automatic conversions were performed:

'_exptl_absorpt_correction_type' value 'Multi-scan' changed to
'multi-scan' according to
/home/saulius/struct/CIF-dictionaries/cif_core.dic dictionary named
'cif_core.dic' version 2.4.1 from 2010-06-29.

Automatic conversion script
Id: cif_fix_values 1715 2011-07-08 13:25:40Z adriana 
;
_cod_original_sg_symbol_H-M P-1
_cod_database_code 1504987

loop_
_symmetry_equiv_pos_as_xyz
'x, y, z'
'-x, -y, -z'

loop_
_atom_site_label
_atom_site_type_symbol
_atom_site_fract_x
_atom_site_fract_y
_atom_site_fract_z
_atom_site_U_iso_or_equiv
_atom_site_adp_type
_atom_site_occupancy
_atom_site_symmetry_multiplicity
_atom_site_calc_flag
_atom_site_refinement_flags
_atom_site_disorder_assembly
_atom_site_disorder_group
O1 O 0.09141(14) 0.38989(9) 0.38133(7) 0.0189(2) Uani 1 1 d D . .
H1A H -0.0097(14) 0.4386(16) 0.3903(15) 0.046(6) Uiso 1 1 d D . .
O2 O 0.06537(15) 0.09319(10) 0.03614(8) 0.0253(2) Uani 1 1 d D . .
H2A H 0.164(3) 0.106(4) 0.008(3) 0.037(11) Uiso 0.50 1 d PD A 1
H2B H 0.012(5) 0.048(3) 0.004(3) 0.044(12) Uiso 0.50 1 d PD B 2
C1 C -0.13068(17) 0.26876(12) 0.25010(9) 0.0128(2) Uani 1 1 d . . .
H1 H -0.1181 0.3597 0.2265 0.015 Uiso 1 1 calc R . .
C2 C -0.11772(17) 0.23975(12) 0.36574(9) 0.0137(2) Uani 1 1 d . . .
H2 H -0.2166 0.3010 0.3968 0.016 Uiso 1 1 calc R . .
C3 C -0.14125(17) 0.10290(12) 0.40007(9) 0.0152(3) Uani 1 1 d . . .
H3 H -0.1744 0.0795 0.4684 0.018 Uiso 1 1 calc R . .
C4 C -0.11631(17) 0.01500(12) 0.33643(10) 0.0159(3) Uani 1 1 d . . .
H4 H -0.1344 -0.0698 0.3595 0.019 Uiso 1 1 calc R . .
C5 C -0.06034(17) 0.04720(12) 0.22933(9) 0.0142(2) Uani 1 1 d . . .
H5 H 0.0194 -0.0285 0.2028 0.017 Uiso 1 1 calc R . .
C6 C -0.20729(17) 0.12276(12) 0.14934(9) 0.0153(3) Uani 1 1 d . . .
H6 H -0.2810 0.0748 0.1122 0.018 Uiso 1 1 calc R . .
C7 C -0.04784(18) 0.17912(12) 0.09521(9) 0.0152(3) Uani 1 1 d . . .
H7 H -0.0855 0.2689 0.0599 0.018 Uiso 1 1 calc R . .
C8 C 0.02084(17) 0.17215(12) 0.20467(9) 0.0130(2) Uani 1 1 d . . .
C9 C -0.30289(17) 0.23657(12) 0.20321(10) 0.0153(3) Uani 1 1 d . . .
H9A H -0.3903 0.2107 0.2557 0.018 Uiso 1 1 calc R . .
H9B H -0.3667 0.3093 0.1551 0.018 Uiso 1 1 calc R . .
C10 C 0.21222(17) 0.18302(13) 0.23351(9) 0.0156(3) Uani 1 1 d . . .
H10A H 0.2404 0.2657 0.2004 0.019 Uiso 1 1 calc R . .
H10B H 0.3029 0.1118 0.2096 0.019 Uiso 1 1 calc R . .
C11 C 0.22633(17) 0.17678(12) 0.34753(9) 0.0144(3) Uani 1 1 d . . .
C12 C 0.07054(17) 0.25711(12) 0.40069(9) 0.0148(3) Uani 1 1 d . . .
H12 H 0.0816 0.2288 0.4752 0.018 Uiso 1 1 calc R . .
C13 C 0.36638(18) 0.10304(13) 0.39941(10) 0.0182(3) Uani 1 1 d . . .
H13A H 0.3699 0.1001 0.4709 0.022 Uiso 1 1 calc R . .
H13B H 0.4632 0.0532 0.3651 0.022 Uiso 1 1 calc R . .
O3 O 0.39218(14) 0.11007(9) -0.04565(8) 0.0209(2) Uani 1 1 d D . .
H3A H 0.466(4) 0.047(2) -0.016(3) 0.033(10) Uiso 0.50 1 d PD C 1
H3B H 0.289(3) 0.120(4) -0.017(3) 0.053(13) Uiso 0.50 1 d PD D 2
O4 O 0.21874(14) 0.43250(9) -0.43092(7) 0.0220(2) Uani 1 1 d . . .
H4A H 0.2110 0.4289 -0.4932 0.026 Uiso 1 1 calc R . .
C14 C 0.52929(18) 0.20772(12) -0.24569(9) 0.0157(3) Uani 1 1 d . . .
H14 H 0.4806 0.1263 -0.2425 0.019 Uiso 1 1 calc R . .
C15 C 0.61005(17) 0.22008(12) -0.14355(9) 0.0158(3) Uani 1 1 d . . .
H15 H 0.7072 0.1422 -0.1234 0.019 Uiso 1 1 calc R . .
C16 C 0.69443(18) 0.33904(13) -0.15382(10) 0.0195(3) Uani 1 1 d . . .
H16 H 0.7864 0.3443 -0.1075 0.023 Uiso 1 1 calc R . .
C17 C 0.64254(18) 0.43669(13) -0.22649(10) 0.0181(3) Uani 1 1 d . . .
H17 H 0.6979 0.5104 -0.2313 0.022 Uiso 1 1 calc R . .
C18 C 0.49785(17) 0.43170(12) -0.30064(9) 0.0145(2) Uani 1 1 d . . .
H18 H 0.4222 0.5190 -0.3225 0.017 Uiso 1 1 calc R . .
C19 C 0.55361(19) 0.35220(13) -0.39257(10) 0.0187(3) Uani 1 1 d . . .
H10 H 0.6025 0.3935 -0.4566 0.022 Uiso 1 1 calc R . .
C20 C 0.35489(19) 0.32760(13) -0.38751(10) 0.0182(3) Uani 1 1 d . . .
H20 H 0.3435 0.2420 -0.4070 0.022 Uiso 1 1 calc R . .
C21 C 0.37685(17) 0.32742(12) -0.27306(9) 0.0141(3) Uani 1 1 d . . .
C22 C 0.6585(2) 0.22343(13) -0.33918(10) 0.0204(3) Uani 1 1 d . . .
H22A H 0.7832 0.2295 -0.3191 0.024 Uiso 1 1 calc R . .
H22B H 0.6663 0.1525 -0.3813 0.024 Uiso 1 1 calc R . .
C23 C 0.22084(18) 0.33852(13) -0.19706(10) 0.0170(3) Uani 1 1 d . . .
H23A H 0.1312 0.4196 -0.2157 0.020 Uiso 1 1 calc R . .
H23B H 0.1570 0.2652 -0.1968 0.020 Uiso 1 1 calc R . .
C24 C 0.29789(18) 0.33773(12) -0.09328(9) 0.0157(3) Uani 1 1 d . . .
C25 C 0.45821(18) 0.22932(12) -0.06189(9) 0.0158(3) Uani 1 1 d . . .
H25 H 0.5101 0.2447 0.0027 0.019 Uiso 1 1 calc R . .
C26 C 0.2368(2) 0.42778(14) -0.03421(11) 0.0261(3) Uani 1 1 d . . .
H26A H 0.1399 0.4973 -0.0564 0.031 Uiso 1 1 calc R . .
H26B H 0.2900 0.4229 0.0304 0.031 Uiso 1 1 calc R . .

loop_
_atom_site_aniso_label
_atom_site_aniso_U_11
_atom_site_aniso_U_22
_atom_site_aniso_U_33
_atom_site_aniso_U_23
_atom_site_aniso_U_13
_atom_site_aniso_U_12
O1 0.0234(5) 0.0145(5) 0.0197(5) -0.0025(4) -0.0037(4) -0.0050(4)
O2 0.0280(6) 0.0284(6) 0.0192(5) -0.0102(4) 0.0079(4) -0.0015(5)
C1 0.0141(6) 0.0121(6) 0.0121(5) -0.0014(4) -0.0020(5) -0.0021(5)
C2 0.0141(6) 0.0149(6) 0.0116(6) -0.0029(5) 0.0004(5) -0.0009(5)
C3 0.0124(6) 0.0185(6) 0.0137(6) 0.0023(5) 0.0003(5) -0.0035(5)
C4 0.0131(6) 0.0144(6) 0.0193(6) 0.0029(5) 0.0002(5) -0.0037(5)
C5 0.0145(6) 0.0123(6) 0.0156(6) -0.0024(5) -0.0003(5) -0.0021(5)
C6 0.0154(6) 0.0160(6) 0.0154(6) -0.0042(5) -0.0012(5) -0.0036(5)
C7 0.0178(6) 0.0150(6) 0.0131(6) -0.0045(5) 0.0016(5) -0.0024(5)
C8 0.0137(6) 0.0135(6) 0.0123(6) -0.0021(5) 0.0003(5) -0.0035(5)
C9 0.0145(6) 0.0154(6) 0.0155(6) -0.0025(5) -0.0030(5) -0.0012(5)
C10 0.0129(6) 0.0189(6) 0.0154(6) -0.0018(5) 0.0003(5) -0.0042(5)
C11 0.0143(6) 0.0141(6) 0.0162(6) -0.0006(5) -0.0003(5) -0.0069(5)
C12 0.0182(6) 0.0140(6) 0.0122(6) -0.0002(5) -0.0033(5) -0.0040(5)
C13 0.0163(6) 0.0194(6) 0.0185(6) -0.0007(5) -0.0016(5) -0.0039(5)
O3 0.0268(5) 0.0135(5) 0.0220(5) 0.0028(4) -0.0017(4) -0.0056(4)
O4 0.0272(5) 0.0210(5) 0.0168(5) -0.0016(4) -0.0094(4) -0.0011(4)
C14 0.0185(6) 0.0121(6) 0.0154(6) -0.0023(5) 0.0009(5) -0.0002(5)
C15 0.0158(6) 0.0143(6) 0.0160(6) 0.0007(5) -0.0015(5) -0.0009(5)
C16 0.0169(6) 0.0236(7) 0.0191(6) -0.0006(5) -0.0030(5) -0.0075(5)
C17 0.0189(6) 0.0187(6) 0.0187(6) -0.0024(5) -0.0007(5) -0.0081(5)
C18 0.0165(6) 0.0126(6) 0.0141(6) -0.0010(5) -0.0004(5) -0.0027(5)
C19 0.0234(7) 0.0182(6) 0.0135(6) -0.0027(5) 0.0018(5) -0.0015(5)
C20 0.0251(7) 0.0137(6) 0.0158(6) -0.0021(5) -0.0058(5) -0.0026(5)
C21 0.0161(6) 0.0123(6) 0.0142(6) -0.0030(5) -0.0021(5) -0.0022(5)
C22 0.0240(7) 0.0181(6) 0.0163(6) -0.0030(5) 0.0039(5) 0.0023(5)
C23 0.0153(6) 0.0150(6) 0.0199(6) 0.0003(5) -0.0012(5) -0.0023(5)
C24 0.0181(6) 0.0134(6) 0.0149(6) 0.0010(5) 0.0037(5) -0.0034(5)
C25 0.0193(6) 0.0142(6) 0.0140(6) -0.0010(5) -0.0012(5) -0.0038(5)
C26 0.0372(8) 0.0191(7) 0.0186(7) -0.0008(5) 0.0050(6) 0.0012(6)

loop_
_atom_type_symbol
_atom_type_description
_atom_type_scat_dispersion_real
_atom_type_scat_dispersion_imag
_atom_type_scat_source
C C 0.0033 0.0016 'International Tables Vol C Tables 4.2.6.8 and 6.1.1.4'
H H 0.0000 0.0000 'International Tables Vol C Tables 4.2.6.8 and 6.1.1.4'
O O 0.0106 0.0060 'International Tables Vol C Tables 4.2.6.8 and 6.1.1.4'

loop_
_geom_angle_atom_site_label_1
_geom_angle_atom_site_label_2
_geom_angle_atom_site_label_3
_geom_angle
C2 C1 C8 107.94(10)
C2 C1 C9 115.16(10)
C8 C1 C9 99.99(9)
C3 C2 C1 110.24(10)
C3 C2 C12 109.30(10)
C1 C2 C12 109.79(10)
C4 C3 C2 121.11(11)
C3 C4 C5 121.06(11)
C4 C5 C8 116.39(10)
C4 C5 C6 119.96(11)
C8 C5 C6 81.99(9)
C9 C6 C7 100.92(10)
C9 C6 C5 102.43(10)
C7 C6 C5 86.27(9)
O2 C7 C8 114.09(11)
O2 C7 C6 113.59(10)
C8 C7 C6 83.19(9)
C10 C8 C1 113.14(10)
C10 C8 C7 125.38(10)
C1 C8 C7 102.15(10)
C10 C8 C5 124.18(10)
C1 C8 C5 99.64(9)
C7 C8 C5 86.81(9)
C6 C9 C1 98.62(10)
C8 C10 C11 110.27(10)
C13 C11 C12 120.89(12)
C13 C11 C10 122.13(12)
C12 C11 C10 116.97(10)
O1 C12 C11 107.75(10)
O1 C12 C2 111.80(10)
C11 C12 C2 111.53(10)
C15 C14 C21 107.74(10)
C15 C14 C22 115.34(11)
C21 C14 C22 99.56(10)
C16 C15 C14 109.40(10)
C16 C15 C25 110.05(11)
C14 C15 C25 109.93(10)
C17 C16 C15 121.32(12)
C16 C17 C18 120.71(12)
C17 C18 C21 117.08(10)
C17 C18 C19 118.60(11)
C21 C18 C19 81.78(9)
C22 C19 C20 101.00(11)
C22 C19 C18 101.72(10)
C20 C19 C18 86.32(10)
O4 C20 C21 112.56(11)
O4 C20 C19 115.36(11)
C21 C20 C19 83.55(9)
C23 C21 C20 124.92(11)
C23 C21 C14 113.20(10)
C20 C21 C14 102.25(10)
C23 C21 C18 124.34(11)
C20 C21 C18 87.19(9)
C14 C21 C18 99.47(10)
C19 C22 C14 98.90(10)
C24 C23 C21 108.84(10)
C26 C24 C23 123.26(12)
C26 C24 C25 121.10(12)
C23 C24 C25 115.58(11)
O3 C25 C24 108.34(10)
O3 C25 C15 109.39(10)
C24 C25 C15 111.56(10)

loop_
_geom_bond_atom_site_label_1
_geom_bond_atom_site_label_2
_geom_bond_distance
O1 C12 1.4425(15)
O2 C7 1.4180(16)
C1 C2 1.5341(16)
C1 C8 1.5362(17)
C1 C9 1.5581(17)
C2 C3 1.5124(17)
C2 C12 1.5417(17)
C3 C4 1.3269(19)
C4 C5 1.4900(17)
C5 C8 1.5606(17)
C5 C6 1.5749(17)
C6 C9 1.5323(18)
C6 C7 1.5500(18)
C7 C8 1.5485(17)
C8 C10 1.5158(17)
C10 C11 1.5184(17)
C11 C13 1.3268(18)
C11 C12 1.5147(18)
O3 C25 1.4387(15)
O4 C20 1.4250(16)
C14 C15 1.5363(18)
C14 C21 1.5425(17)
C14 C22 1.5619(18)
C15 C16 1.5106(18)
C15 C25 1.5421(18)
C16 C17 1.3307(18)
C17 C18 1.4967(18)
C18 C21 1.5641(17)
C18 C19 1.5787(18)
C19 C22 1.5345(18)
C19 C20 1.5492(19)
C20 C21 1.5389(17)
C21 C23 1.5137(18)
C23 C24 1.5120(18)
C24 C26 1.3230(19)
C24 C25 1.5142(18)

loop_
_geom_torsion_atom_site_label_1
_geom_torsion_atom_site_label_2
_geom_torsion_atom_site_label_3
_geom_torsion_atom_site_label_4
_geom_torsion
C8 C1 C2 C3 -59.30(12)
C9 C1 C2 C3 51.40(14)
C8 C1 C2 C12 61.17(12)
C9 C1 C2 C12 171.87(10)
C1 C2 C3 C4 19.51(16)
C12 C2 C3 C4 -101.25(13)
C2 C3 C4 C5 1.30(18)
C3 C4 C5 C8 17.10(17)
C3 C4 C5 C6 -79.01(16)
C4 C5 C6 C9 49.58(14)
C8 C5 C6 C9 -66.33(10)
C4 C5 C6 C7 149.95(11)
C8 C5 C6 C7 34.04(8)
C9 C6 C7 O2 -178.92(10)
C5 C6 C7 O2 79.12(11)
C9 C6 C7 C8 67.72(10)
C5 C6 C7 C8 -34.23(9)
C2 C1 C8 C10 -61.59(13)
C9 C1 C8 C10 177.70(10)
C2 C1 C8 C7 161.01(10)
C9 C1 C8 C7 40.30(11)
C2 C1 C8 C5 72.22(11)
C9 C1 C8 C5 -48.49(11)
O2 C7 C8 C10 52.33(17)
C6 C7 C8 C10 165.16(12)
O2 C7 C8 C1 -177.44(10)
C6 C7 C8 C1 -64.61(10)
O2 C7 C8 C5 -78.26(12)
C6 C7 C8 C5 34.57(9)
C4 C5 C8 C10 74.86(15)
C6 C5 C8 C10 -165.59(12)
C4 C5 C8 C1 -51.81(13)
C6 C5 C8 C1 67.74(9)
C4 C5 C8 C7 -153.60(11)
C6 C5 C8 C7 -34.05(9)
C7 C6 C9 C1 -47.45(11)
C5 C6 C9 C1 41.10(11)
C2 C1 C9 C6 -111.29(11)
C8 C1 C9 C6 4.07(11)
C1 C8 C10 C11 52.11(14)
C7 C8 C10 C11 177.86(11)
C5 C8 C10 C11 -68.57(15)
C8 C10 C11 C13 133.72(13)
C8 C10 C11 C12 -45.15(14)
C13 C11 C12 O1 105.31(13)
C10 C11 C12 O1 -75.81(13)
C13 C11 C12 C2 -131.64(12)
C10 C11 C12 C2 47.24(14)
C3 C2 C12 O1 -172.71(10)
C1 C2 C12 O1 66.25(13)
C3 C2 C12 C11 66.58(13)
C1 C2 C12 C11 -54.46(13)
C21 C14 C15 C16 -62.09(13)
C22 C14 C15 C16 48.06(14)
C21 C14 C15 C25 58.86(13)
C22 C14 C15 C25 169.01(10)
C14 C15 C16 C17 22.75(18)
C25 C15 C16 C17 -98.13(15)
C15 C16 C17 C18 0.1(2)
C16 C17 C18 C21 15.52(19)
C16 C17 C18 C19 -79.99(17)
C17 C18 C19 C22 49.37(15)
C21 C18 C19 C22 -67.06(10)
C17 C18 C19 C20 149.85(11)
C21 C18 C19 C20 33.42(9)
C22 C19 C20 O4 179.30(10)
C18 C19 C20 O4 78.06(11)
C22 C19 C20 C21 67.35(10)
C18 C19 C20 C21 -33.88(9)
O4 C20 C21 C23 50.27(16)
C19 C20 C21 C23 165.09(12)
O4 C20 C21 C14 -179.70(10)
C19 C20 C21 C14 -64.88(10)
O4 C20 C21 C18 -80.61(12)
C19 C20 C21 C18 34.21(9)
C15 C14 C21 C23 -61.57(13)
C22 C14 C21 C23 177.79(11)
C15 C14 C21 C20 161.51(10)
C22 C14 C21 C20 40.87(12)
C15 C14 C21 C18 72.35(11)
C22 C14 C21 C18 -48.28(11)
C17 C18 C21 C23 77.03(15)
C19 C18 C21 C23 -164.98(12)
C17 C18 C21 C20 -151.63(11)
C19 C18 C21 C20 -33.64(9)
C17 C18 C21 C14 -49.68(13)
C19 C18 C21 C14 68.32(10)
C20 C19 C22 C14 -46.51(12)
C18 C19 C22 C14 41.97(12)
C15 C14 C22 C19 -111.53(12)
C21 C14 C22 C19 3.41(12)
C20 C21 C23 C24 -178.69(11)
C14 C21 C23 C24 55.81(14)
C18 C21 C23 C24 -64.83(15)
C21 C23 C24 C26 126.83(14)
C21 C23 C24 C25 -50.36(14)
C26 C24 C25 O3 113.38(14)
C23 C24 C25 O3 -69.36(13)
C26 C24 C25 C15 -126.15(13)
C23 C24 C25 C15 51.11(14)
C16 C15 C25 O3 -174.16(10)
C14 C15 C25 O3 65.27(13)
C16 C15 C25 C24 65.99(13)
C14 C15 C25 C24 -54.58(14)
